data_4517870
loop_
_publ_author_name
'Gadde, Karthik'
'Mampuys, Pieter'
'Guidetti, Andrea'
'Ching, H. Y. Vincent'
'Herrebout, Wouter A.'
'Van Doorslaer, Sabine'
'Abbaspour Tehrani, Kourosch'
'Maes, Bert U. W.'

_publ_section_title
;
 Thiosulfonylation of Unactivated Alkenes with Visible-Light Organic
 Photocatalysis
;
_journal_name_full 'ACS Catalysis'
_journal_page_first 8765
_journal_page_last 8779
_journal_paper_doi 10.1021/acscatal.0c02159
_journal_year 2020
_chemical_formula_moiety 'C20 H24 O4 S2'
_chemical_formula_sum 'C20 H24 O4 S2'
_chemical_formula_weight 392.51
_chemical_name_common 3k
_chemical_name_systematic
;
6-(4-methylbenzene-1-sulfonyl)-5-[(4-methylphenyl)sulfanyl]hexanoic acid
;
_space_group_crystal_system monoclinic
_space_group_IT_number 14
_space_group_name_Hall '-P 2yn'
_space_group_name_H-M_alt 'P 1 21/n 1'
_atom_sites_solution_hydrogens mixed
_atom_sites_solution_primary direct
_atom_sites_solution_secondary difmap
_audit_creation_method SHELXL-2016/4
_cell_angle_alpha 90
_cell_angle_beta 105.975(14)
_cell_angle_gamma 90
_cell_formula_units_Z 8
_cell_length_a 19.047(5)
_cell_length_b 8.8040(13)
_cell_length_c 24.664(4)
_cell_measurement_reflns_used 28538
_cell_measurement_temperature 100(2)
_cell_measurement_theta_max 81.25
_cell_measurement_theta_min 2
_cell_volume 3976.2(14)
_computing_cell_refinement 'HKL3000 (Otwinowski & Minor, 1997)'
_computing_data_collection 'CrystalClear 2.1 (Rigaku, 2014)'
_computing_data_reduction 'HKL3000 (Otwinowski & Minor, 1997)'
_computing_structure_refinement 'SHELXL-2016/4 (Sheldrick, 2016)'
_computing_structure_solution 'SHELXS-2016 (Sheldrick, 2016)'
_diffrn_ambient_temperature 100(2)
_diffrn_measured_fraction_theta_full 0.953
_diffrn_measured_fraction_theta_max 0.916
_diffrn_measurement_device_type 'Rigaku Rapid2'
_diffrn_measurement_method '\w scans'
_diffrn_radiation_type CuK\a
_diffrn_radiation_wavelength 1.54187
_diffrn_reflns_av_R_equivalents 0.0809
_diffrn_reflns_av_unetI/netI 0.0581
_diffrn_reflns_Laue_measured_fraction_full 0.953
_diffrn_reflns_Laue_measured_fraction_max 0.916
_diffrn_reflns_limit_h_max 23
_diffrn_reflns_limit_h_min -22
_diffrn_reflns_limit_k_max 10
_diffrn_reflns_limit_k_min -10
_diffrn_reflns_limit_l_max 28
_diffrn_reflns_limit_l_min -28
_diffrn_reflns_number 27205
_diffrn_reflns_point_group_measured_fraction_full 0.953
_diffrn_reflns_point_group_measured_fraction_max 0.916
_diffrn_reflns_theta_full 68.000
_diffrn_reflns_theta_max 72.682
_diffrn_reflns_theta_min 3.728
_diffrn_source microsource
_exptl_absorpt_coefficient_mu 2.609
_exptl_absorpt_correction_T_max 1
_exptl_absorpt_correction_T_min 0.58158
_exptl_absorpt_correction_type multi-scan
_exptl_absorpt_process_details 'Scalepack (Minor & Otinowski)'
_exptl_crystal_colour colorless
_exptl_crystal_density_diffrn 1.311
_exptl_crystal_density_meas ?
_exptl_crystal_description block
_exptl_crystal_F_000 1664
_exptl_crystal_size_max 0.2
_exptl_crystal_size_mid 0.2
_exptl_crystal_size_min 0.2
_refine_diff_density_max 0.420
_refine_diff_density_min -0.576
_refine_diff_density_rms 0.080
_refine_ls_extinction_coef 0.00055(10)
_refine_ls_extinction_expression Fc^*^=kFc[1+0.001xFc^2^\l^3^/sin(2\q)]^-1/4^
_refine_ls_extinction_method 'SHELXL-2016/4 (Sheldrick 2016)'
_refine_ls_goodness_of_fit_ref 1.066
_refine_ls_hydrogen_treatment mixed
_refine_ls_matrix_type full
_refine_ls_number_parameters 513
_refine_ls_number_reflns 7241
_refine_ls_number_restraints 31
_refine_ls_restrained_S_all 1.066
_refine_ls_R_factor_all 0.0776
_refine_ls_R_factor_gt 0.0611
_refine_ls_shift/su_max 0.000
_refine_ls_shift/su_mean 0.000
_refine_ls_structure_factor_coef Fsqd
_refine_ls_weighting_details 'w=1/[\s^2^(Fo^2^)+(0.0827P)^2^+4.5229P] where P=(Fo^2^+2Fc^2^)/3'
_refine_ls_weighting_scheme calc
_refine_ls_wR_factor_gt 0.1621
_refine_ls_wR_factor_ref 0.1863
_reflns_Friedel_coverage 0.000
_reflns_number_gt 5764
_reflns_number_total 7241
_reflns_threshold_expression 'I > 2\s(I)'
_cod_data_source_file cs0c02159_si_002.cif
_cod_data_source_block kg1236100
_cod_depositor_comments
;
The following automatic conversions were performed:

data item '_exptl_crystal_density_meas' value 'not measured' was
changed to '?' -- the value is perceived as not measured.

Automatic conversion script
Id: cif_fix_values 7556 2019-12-06 15:28:31Z antanas 

 Adding full bibliography for 4517870.cif.
;
_cod_original_cell_volume 3976.2(13)
_cod_original_sg_symbol_H-M 'P 21/n'
_cod_database_code 4517870
_shelx_shelxl_version_number 2016/4
_shelx_space_group_comment
;
The symmetry employed for this shelxl refinement is uniquely defined
by the following loop, which should always be used as a source of
symmetry information in preference to the above space-group names.
They are only intended as comments.
;

loop_
_space_group_symop_operation_xyz
'x, y, z'
'-x+1/2, y+1/2, -z+1/2'
'-x, -y, -z'
'x-1/2, -y-1/2, z-1/2'

loop_
_atom_site_label
_atom_site_type_symbol
_atom_site_fract_x
_atom_site_fract_y
_atom_site_fract_z
_atom_site_U_iso_or_equiv
_atom_site_adp_type
_atom_site_occupancy
_atom_site_site_symmetry_order
_atom_site_calc_flag
_atom_site_refinement_flags_posn
_atom_site_refinement_flags_adp
_atom_site_refinement_flags_occupancy
_atom_site_disorder_assembly
_atom_site_disorder_group
C1 C 0.36002(19) 0.3387(4) 0.31359(15) 0.0474(8) Uani 0.9807(16) 1 d D . P A 1
H1A H 0.355173 0.238192 0.296851 0.057 Uiso 0.9807(16) 1 calc R U P A 1
H1B H 0.337143 0.336372 0.344195 0.057 Uiso 0.9807(16) 1 calc R U P A 1
C91 C 0.36002(19) 0.3387(4) 0.31359(15) 0.0474(8) Uani 0.0193(16) 1 d D . P A 2
H91A H 0.362714 0.384686 0.349848 0.057 Uiso 0.0193(16) 1 calc R U P A 2
H91B H 0.328385 0.250890 0.310461 0.057 Uiso 0.0193(16) 1 calc R U P A 2
C2 C 0.31834(19) 0.4526(4) 0.26880(14) 0.0454(8) Uani 1 1 d . . . . .
H2 H 0.333246 0.555545 0.282263 0.054 Uiso 1 1 calc R U . A 1
S2 S 0.22023(5) 0.43395(11) 0.25991(4) 0.0498(3) Uani 1 1 d . . . . .
C3 C 0.3341(2) 0.4310(4) 0.21176(14) 0.0479(8) Uani 1 1 d . . . . .
H3A H 0.386254 0.441344 0.216868 0.057 Uiso 1 1 calc R U . . .
H3B H 0.320350 0.328609 0.198504 0.057 Uiso 1 1 calc R U . . .
O3 O 0.23179(13) 0.7215(3) 0.07120(9) 0.0467(6) Uani 1 1 d . . . . .
C4 C 0.2942(2) 0.5429(4) 0.16687(14) 0.0476(8) Uani 1 1 d . . . . .
H4A H 0.243606 0.512025 0.152696 0.057 Uiso 1 1 calc R U . . .
H4B H 0.295188 0.642717 0.183694 0.057 Uiso 1 1 calc R U . . .
H4 H 0.295(2) 0.731(5) 0.0016(19) 0.069(13) Uiso 1 1 d . . . . .
O4 O 0.32033(15) 0.6664(3) 0.03049(11) 0.0537(7) Uani 1 1 d . . . . .
C5 C 0.3284(2) 0.5521(4) 0.11802(14) 0.0496(9) Uani 1 1 d . . . . .
H5A H 0.378218 0.587986 0.132135 0.060 Uiso 1 1 calc R U . . .
H5B H 0.330037 0.450968 0.102866 0.060 Uiso 1 1 calc R U . . .
C6 C 0.2882(2) 0.6545(4) 0.07158(14) 0.0468(8) Uani 1 1 d . . . . .
C7 C 0.20815(19) 0.5031(4) 0.32458(15) 0.0479(8) Uani 1 1 d . . . . .
C8 C 0.1430(2) 0.4648(4) 0.33640(17) 0.0512(9) Uani 1 1 d . . . . .
H8 H 0.109907 0.401090 0.312051 0.061 Uiso 1 1 calc R U . . .
C9 C 0.1270(2) 0.5211(5) 0.38430(17) 0.0549(9) Uani 1 1 d . . . . .
H9 H 0.082747 0.496247 0.391120 0.066 Uiso 1 1 calc R U . . .
C10 C 0.1761(2) 0.6140(4) 0.42223(16) 0.0507(9) Uani 1 1 d . . . . .
C11 C 0.2412(2) 0.6495(5) 0.41028(16) 0.0516(9) Uani 1 1 d . . . . .
H11 H 0.274993 0.710892 0.435132 0.062 Uiso 1 1 calc R U . . .
C12 C 0.2572(2) 0.5955(4) 0.36216(15) 0.0473(8) Uani 1 1 d . . . . .
H12 H 0.301204 0.621659 0.355098 0.057 Uiso 1 1 calc R U . . .
C13 C 0.1578(2) 0.6784(5) 0.47391(17) 0.0591(10) Uani 1 1 d . . . . .
H13A H 0.149434 0.596571 0.497107 0.089 Uiso 1 1 calc R U . . .
H13B H 0.114558 0.739788 0.462198 0.089 Uiso 1 1 calc R U . . .
H13C H 0.197698 0.739527 0.495033 0.089 Uiso 1 1 calc R U . . .
S1 S 0.45504(5) 0.37939(10) 0.34229(4) 0.0435(3) Uani 0.9807(16) 1 d D . P A 1
O1 O 0.48940(13) 0.3928(3) 0.29718(10) 0.0473(6) Uani 0.9807(16) 1 d D . P A 1
O2 O 0.48345(14) 0.2693(3) 0.38612(10) 0.0516(6) Uani 0.9807(16) 1 d D . P A 1
C14 C 0.45449(18) 0.5585(4) 0.37390(14) 0.0436(8) Uani 0.9807(16) 1 d D . P A 1
C15 C 0.44671(19) 0.5669(4) 0.42843(14) 0.0461(8) Uani 0.9807(16) 1 d D . P A 1
H15 H 0.447572 0.478932 0.449471 0.055 Uiso 0.9807(16) 1 calc R U P A 1
C16 C 0.43778(19) 0.7059(5) 0.45081(15) 0.0467(9) Uani 0.9807(16) 1 d D . P A 1
H16 H 0.434306 0.711804 0.487629 0.056 Uiso 0.9807(16) 1 calc R U P A 1
C17 C 0.43382(18) 0.8391(4) 0.41901(14) 0.0436(8) Uani 0.9807(16) 1 d D . P A 1
C18 C 0.4435(2) 0.8284(4) 0.36509(15) 0.0449(9) Uani 0.9807(16) 1 d D . P A 1
H18 H 0.442830 0.916411 0.344075 0.054 Uiso 0.9807(16) 1 calc R U P A 1
C19 C 0.45406(18) 0.6900(4) 0.34235(14) 0.0446(8) Uani 0.9807(16) 1 d D . P A 1
H19 H 0.460806 0.684501 0.306467 0.054 Uiso 0.9807(16) 1 calc R U P A 1
C20 C 0.4171(2) 0.9895(5) 0.44144(17) 0.0539(10) Uani 0.9807(16) 1 d D . P A 1
H20A H 0.365279 1.005789 0.430466 0.081 Uiso 0.9807(16) 1 calc R U P A 1
H20B H 0.440544 1.069210 0.426337 0.081 Uiso 0.9807(16) 1 calc R U P A 1
H20C H 0.434860 0.989645 0.481835 0.081 Uiso 0.9807(16) 1 calc R U P A 1
S91 S 0.4364(16) 0.276(4) 0.3181(14) 0.0435(3) Uani 0.0193(16) 1 d D . P A 2
O91 O 0.462(3) 0.245(8) 0.268(2) 0.0473(6) Uani 0.0193(16) 1 d D . P A 2
O92 O 0.4969(15) 0.331(8) 0.367(3) 0.0516(6) Uani 0.0193(16) 1 d D . P A 2
C94 C 0.420(4) 0.098(5) 0.347(2) 0.0436(8) Uani 0.0193(16) 1 d D . P A 2
C95 C 0.406(6) 0.099(8) 0.399(3) 0.0461(8) Uani 0.0193(16) 1 d D . P A 2
H95 H 0.398080 0.189639 0.416129 0.055 Uiso 0.0193(16) 1 calc R U P A 2
C96 C 0.402(7) -0.037(10) 0.426(4) 0.0467(9) Uani 0.0193(16) 1 d D . P A 2
H96 H 0.389340 -0.038230 0.459791 0.056 Uiso 0.0193(16) 1 calc R U P A 2
C97 C 0.417(6) -0.174(8) 0.403(4) 0.0436(8) Uani 0.0193(16) 1 d D . P A 2
C98 C 0.437(8) -0.170(6) 0.352(5) 0.0449(9) Uani 0.0193(16) 1 d D . P A 2
H98 H 0.447711 -0.260316 0.336663 0.054 Uiso 0.0193(16) 1 calc R U P A 2
C99 C 0.442(7) -0.034(6) 0.326(4) 0.0446(8) Uani 0.0193(16) 1 d D . P A 2
H99 H 0.459751 -0.031534 0.293912 0.054 Uiso 0.0193(16) 1 calc R U P A 2
C90 C 0.413(8) -0.323(10) 0.431(6) 0.0539(10) Uani 0.0193(16) 1 d D . P A 2
H90A H 0.381999 -0.391229 0.404413 0.081 Uiso 0.0193(16) 1 calc R U P A 2
H90B H 0.393650 -0.307855 0.462383 0.081 Uiso 0.0193(16) 1 calc R U P A 2
H90C H 0.461175 -0.366590 0.443763 0.081 Uiso 0.0193(16) 1 calc R U P A 2
C21 C 0.64059(19) 0.7410(4) 0.22388(14) 0.0446(8) Uani 1 1 d . . . . .
H21A H 0.670064 0.759015 0.198104 0.053 Uiso 1 1 calc R U . . .
H21B H 0.643616 0.831642 0.246765 0.053 Uiso 1 1 calc R U . . .
S21 S 0.54791(5) 0.72026(10) 0.18282(3) 0.0442(2) Uani 1 1 d . . . . .
O21 O 0.53302(14) 0.8491(3) 0.14519(10) 0.0527(6) Uani 1 1 d . . . . .
C22 C 0.67576(18) 0.6102(4) 0.26309(14) 0.0435(8) Uani 1 1 d . . . . .
H22 H 0.662400 0.513296 0.243413 0.052 Uiso 1 1 calc R U . . .
S22 S 0.77490(5) 0.63427(11) 0.28135(4) 0.0472(2) Uani 1 1 d . . . . .
O22 O 0.50167(13) 0.6934(3) 0.21939(10) 0.0486(6) Uani 1 1 d . . . . .
C23 C 0.65407(19) 0.6078(4) 0.31845(14) 0.0443(8) Uani 1 1 d . . . . .
H23A H 0.672232 0.699146 0.339663 0.053 Uiso 1 1 calc R U . . .
H23B H 0.601223 0.608579 0.309944 0.053 Uiso 1 1 calc R U . . .
H233 H 0.682(2) 0.652(5) 0.5186(19) 0.069(14) Uiso 1 1 d . . . . .
O23 O 0.65847(14) 0.5928(3) 0.49155(11) 0.0507(6) Uani 1 1 d . . . . .
C24 C 0.6837(2) 0.4691(4) 0.35493(14) 0.0487(9) Uani 1 1 d . . . . .
H24A H 0.668207 0.377773 0.332885 0.058 Uiso 1 1 calc R U . . .
H24B H 0.736615 0.471965 0.365578 0.058 Uiso 1 1 calc R U . . .
O24 O 0.74879(13) 0.6444(3) 0.45218(10) 0.0487(6) Uani 1 1 d . . . . .
C25 C 0.6578(2) 0.4616(4) 0.40810(14) 0.0493(9) Uani 1 1 d . . . . .
H25A H 0.605338 0.476475 0.397726 0.059 Uiso 1 1 calc R U . . .
H25B H 0.667770 0.360794 0.424269 0.059 Uiso 1 1 calc R U . . .
C26 C 0.6928(2) 0.5763(4) 0.45218(14) 0.0454(8) Uani 1 1 d . . . . .
C27 C 0.79749(18) 0.5900(4) 0.21804(14) 0.0416(7) Uani 1 1 d . . . . .
C28 C 0.87017(19) 0.6135(4) 0.21886(14) 0.0449(8) Uani 1 1 d . . . . .
H28 H 0.902996 0.652195 0.251086 0.054 Uiso 1 1 calc R U . . .
C29 C 0.8937(2) 0.5795(4) 0.17180(16) 0.0475(8) Uani 1 1 d . . . . .
H29 H 0.942635 0.592957 0.173251 0.057 Uiso 1 1 calc R U . . .
C30 C 0.8452(2) 0.5254(4) 0.12222(15) 0.0474(8) Uani 1 1 d . . . . .
C31 C 0.77329(19) 0.5025(4) 0.12235(15) 0.0464(8) Uani 1 1 d . . . . .
H31 H 0.740144 0.465620 0.089951 0.056 Uiso 1 1 calc R U . . .
C32 C 0.7493(2) 0.5332(4) 0.16961(14) 0.0456(8) Uani 1 1 d . . . . .
H32 H 0.700884 0.515599 0.168682 0.055 Uiso 1 1 calc R U . . .
C33 C 0.8707(2) 0.4933(5) 0.07075(16) 0.0594(10) Uani 1 1 d . . . . .
H33A H 0.890513 0.392464 0.073192 0.089 Uiso 1 1 calc R U . . .
H33B H 0.907623 0.565416 0.068626 0.089 Uiso 1 1 calc R U . . .
H33C H 0.830160 0.501488 0.037611 0.089 Uiso 1 1 calc R U . . .
C34 C 0.54761(18) 0.5556(4) 0.14193(14) 0.0410(7) Uani 1 1 d . . . . .
C35 C 0.53328(18) 0.4146(4) 0.16306(14) 0.0456(8) Uani 1 1 d . . . . .
H35 H 0.521146 0.408046 0.197018 0.055 Uiso 1 1 calc R U . . .
C36 C 0.53760(19) 0.2858(4) 0.13225(14) 0.0467(8) Uani 1 1 d . . . . .
H36 H 0.527686 0.191726 0.145661 0.056 Uiso 1 1 calc R U . . .
C37 C 0.55651(19) 0.2930(5) 0.08136(15) 0.0490(9) Uani 1 1 d . . . . .
C38 C 0.56833(19) 0.4348(5) 0.06095(14) 0.0496(9) Uani 1 1 d . . . . .
H38 H 0.579231 0.441906 0.026526 0.059 Uiso 1 1 calc R U . . .
C39 C 0.56419(19) 0.5662(4) 0.09092(14) 0.0468(8) Uani 1 1 d . . . . .
H39 H 0.572495 0.660467 0.076842 0.056 Uiso 1 1 calc R U . . .
C40 C 0.5643(2) 0.1505(5) 0.04985(17) 0.0589(10) Uani 1 1 d . . . . .
H40A H 0.537172 0.069843 0.060887 0.088 Uiso 1 1 calc R U . . .
H40B H 0.614875 0.122633 0.058512 0.088 Uiso 1 1 calc R U . . .
H40C H 0.545697 0.168003 0.010047 0.088 Uiso 1 1 calc R U . . .

loop_
_atom_site_aniso_label
_atom_site_aniso_U_11
_atom_site_aniso_U_22
_atom_site_aniso_U_33
_atom_site_aniso_U_23
_atom_site_aniso_U_13
_atom_site_aniso_U_12
C1 0.047(2) 0.046(2) 0.0490(19) 0.0043(16) 0.0122(15) -0.0011(16)
C91 0.047(2) 0.046(2) 0.0490(19) 0.0043(16) 0.0122(15) -0.0011(16)
C2 0.046(2) 0.044(2) 0.0427(18) 0.0030(15) 0.0075(14) -0.0026(15)
S2 0.0416(5) 0.0515(6) 0.0508(5) 0.0036(4) 0.0035(4) -0.0049(4)
C3 0.052(2) 0.046(2) 0.0428(18) 0.0019(15) 0.0078(15) 0.0023(16)
O3 0.0454(14) 0.0487(15) 0.0453(13) 0.0046(11) 0.0113(10) 0.0037(11)
C4 0.050(2) 0.044(2) 0.0455(18) 0.0007(15) 0.0080(15) -0.0001(16)
O4 0.0537(16) 0.0618(17) 0.0469(14) 0.0078(12) 0.0163(12) 0.0121(13)
C5 0.050(2) 0.051(2) 0.0451(19) -0.0027(16) 0.0095(15) 0.0025(17)
C6 0.052(2) 0.046(2) 0.0402(18) -0.0028(15) 0.0090(15) -0.0051(17)
C7 0.0396(19) 0.047(2) 0.053(2) 0.0115(16) 0.0067(15) 0.0027(15)
C8 0.0394(19) 0.044(2) 0.066(2) 0.0059(17) 0.0087(16) -0.0001(16)
C9 0.041(2) 0.053(2) 0.072(2) 0.0126(19) 0.0189(18) 0.0046(17)
C10 0.044(2) 0.047(2) 0.061(2) 0.0119(17) 0.0152(17) 0.0075(16)
C11 0.0379(19) 0.058(2) 0.055(2) 0.0063(18) 0.0070(15) 0.0027(17)
C12 0.042(2) 0.046(2) 0.053(2) 0.0075(16) 0.0100(15) 0.0016(15)
C13 0.052(2) 0.066(3) 0.063(2) 0.012(2) 0.0222(19) 0.0086(19)
S1 0.0406(5) 0.0444(5) 0.0441(5) 0.0053(4) 0.0093(3) 0.0018(4)
O1 0.0449(14) 0.0477(15) 0.0502(14) 0.0027(11) 0.0146(11) 0.0022(11)
O2 0.0514(15) 0.0494(16) 0.0513(14) 0.0112(12) 0.0096(11) 0.0070(12)
C14 0.0340(18) 0.054(2) 0.0418(17) 0.0024(15) 0.0079(13) -0.0015(15)
C15 0.044(2) 0.054(2) 0.0388(17) 0.0066(15) 0.0091(14) 0.0023(16)
C16 0.037(2) 0.061(2) 0.0401(18) 0.0009(16) 0.0086(14) -0.0041(17)
C17 0.0316(18) 0.054(2) 0.0430(18) -0.0016(16) 0.0063(14) -0.0038(15)
C18 0.044(2) 0.046(2) 0.045(2) 0.0044(15) 0.0114(16) -0.0042(16)
C19 0.0388(19) 0.055(2) 0.0391(17) 0.0034(15) 0.0095(14) -0.0030(16)
C20 0.053(2) 0.055(2) 0.055(2) -0.0021(18) 0.0163(18) -0.0031(19)
S91 0.0406(5) 0.0444(5) 0.0441(5) 0.0053(4) 0.0093(3) 0.0018(4)
O91 0.0449(14) 0.0477(15) 0.0502(14) 0.0027(11) 0.0146(11) 0.0022(11)
O92 0.0514(15) 0.0494(16) 0.0513(14) 0.0112(12) 0.0096(11) 0.0070(12)
C94 0.0340(18) 0.054(2) 0.0418(17) 0.0024(15) 0.0079(13) -0.0015(15)
C95 0.044(2) 0.054(2) 0.0388(17) 0.0066(15) 0.0091(14) 0.0023(16)
C96 0.037(2) 0.061(2) 0.0401(18) 0.0009(16) 0.0086(14) -0.0041(17)
C97 0.0316(18) 0.054(2) 0.0430(18) -0.0016(16) 0.0063(14) -0.0038(15)
C98 0.044(2) 0.046(2) 0.045(2) 0.0044(15) 0.0114(16) -0.0042(16)
C99 0.0388(19) 0.055(2) 0.0391(17) 0.0034(15) 0.0095(14) -0.0030(16)
C90 0.053(2) 0.055(2) 0.055(2) -0.0021(18) 0.0163(18) -0.0031(19)
C21 0.046(2) 0.0419(19) 0.0467(18) -0.0034(15) 0.0138(15) 0.0002(15)
S21 0.0423(5) 0.0434(5) 0.0458(5) 0.0013(3) 0.0104(3) 0.0042(4)
O21 0.0565(16) 0.0462(15) 0.0542(14) 0.0077(11) 0.0132(12) 0.0093(12)
C22 0.0402(19) 0.045(2) 0.0442(18) -0.0035(15) 0.0099(14) -0.0038(15)
S22 0.0405(5) 0.0535(6) 0.0455(5) -0.0060(4) 0.0081(3) -0.0010(4)
O22 0.0476(14) 0.0481(15) 0.0512(14) -0.0010(11) 0.0155(11) 0.0037(11)
C23 0.0423(19) 0.044(2) 0.0442(18) -0.0042(15) 0.0083(14) -0.0022(15)
O23 0.0492(15) 0.0609(17) 0.0433(13) -0.0045(12) 0.0149(11) -0.0088(13)
C24 0.060(2) 0.040(2) 0.0450(19) -0.0050(15) 0.0113(16) -0.0064(17)
O24 0.0468(14) 0.0545(15) 0.0450(13) -0.0039(11) 0.0133(10) -0.0079(12)
C25 0.052(2) 0.047(2) 0.0469(19) 0.0004(16) 0.0094(15) -0.0078(17)
C26 0.047(2) 0.044(2) 0.0425(18) 0.0056(15) 0.0079(14) 0.0038(16)
C27 0.0388(18) 0.0397(18) 0.0454(18) 0.0067(14) 0.0100(14) 0.0045(14)
C28 0.046(2) 0.0393(19) 0.0468(19) 0.0002(15) 0.0082(15) -0.0009(15)
C29 0.041(2) 0.041(2) 0.062(2) 0.0010(16) 0.0177(16) -0.0012(15)
C30 0.053(2) 0.0382(19) 0.053(2) 0.0014(15) 0.0190(16) 0.0000(16)
C31 0.0409(19) 0.052(2) 0.0451(18) -0.0021(16) 0.0090(14) 0.0016(16)
C32 0.0436(19) 0.0412(19) 0.0514(19) 0.0011(15) 0.0119(15) 0.0048(15)
C33 0.057(2) 0.067(3) 0.058(2) -0.009(2) 0.0237(18) -0.006(2)
C34 0.0347(17) 0.0426(19) 0.0425(17) -0.0005(14) 0.0052(13) 0.0014(14)
C35 0.0360(18) 0.055(2) 0.0433(18) -0.0014(16) 0.0066(14) -0.0024(15)
C36 0.042(2) 0.048(2) 0.0479(19) -0.0001(16) 0.0088(15) -0.0049(16)
C37 0.0375(19) 0.058(2) 0.0489(19) -0.0078(17) 0.0077(15) -0.0014(16)
C38 0.0403(19) 0.068(3) 0.0391(17) -0.0002(17) 0.0083(14) -0.0006(17)
C39 0.0418(19) 0.052(2) 0.0436(18) 0.0017(16) 0.0064(14) -0.0008(16)
C40 0.059(2) 0.057(3) 0.060(2) -0.0145(19) 0.0151(18) -0.006(2)

loop_
_atom_type_symbol
_atom_type_description
_atom_type_scat_dispersion_real
_atom_type_scat_dispersion_imag
_atom_type_scat_source
C C 0.0181 0.0091 'International Tables Vol C Tables 4.2.6.8 and 6.1.1.4'
H H 0.0000 0.0000 'International Tables Vol C Tables 4.2.6.8 and 6.1.1.4'
O O 0.0492 0.0322 'International Tables Vol C Tables 4.2.6.8 and 6.1.1.4'
S S 0.3331 0.5567 'International Tables Vol C Tables 4.2.6.8 and 6.1.1.4'

loop_
_geom_angle_atom_site_label_1
_geom_angle_atom_site_label_2
_geom_angle_atom_site_label_3
_geom_angle
_geom_angle_site_symmetry_1
_geom_angle_site_symmetry_3
_geom_angle_publ_flag
C2 C1 S1 114.8(3) . . ?
S91 C91 C2 125.3(13) . . ?
C3 C2 C1 112.7(3) . . ?
C3 C2 C91 112.7(3) . . ?
C3 C2 S2 109.4(2) . . ?
C1 C2 S2 109.6(2) . . ?
C91 C2 S2 109.6(2) . . ?
C7 S2 C2 104.00(16) . . ?
C4 C3 C2 113.8(3) . . ?
C5 C4 C3 112.0(3) . . ?
C6 C5 C4 113.6(3) . . ?
O3 C6 O4 123.1(3) . . ?
O3 C6 C5 124.1(3) . . ?
O4 C6 C5 112.9(3) . . ?
C12 C7 C8 118.6(4) . . ?
C12 C7 S2 124.8(3) . . ?
C8 C7 S2 116.6(3) . . ?
C9 C8 C7 120.6(4) . . ?
C8 C9 C10 121.1(4) . . ?
C11 C10 C9 117.7(4) . . ?
C11 C10 C13 121.3(4) . . ?
C9 C10 C13 121.0(4) . . ?
C10 C11 C12 121.6(4) . . ?
C7 C12 C11 120.4(4) . . ?
O2 S1 O1 118.48(16) . . ?
O2 S1 C14 108.48(16) . . ?
O1 S1 C14 109.12(16) . . ?
O2 S1 C1 106.99(16) . . ?
O1 S1 C1 109.61(16) . . ?
C14 S1 C1 103.06(17) . . ?
C19 C14 C15 120.6(3) . . ?
C19 C14 S1 119.8(3) . . ?
C15 C14 S1 119.3(3) . . ?
C16 C15 C14 119.5(3) . . ?
C15 C16 C17 121.0(3) . . ?
C18 C17 C16 118.5(3) . . ?
C18 C17 C20 120.4(3) . . ?
C16 C17 C20 121.0(3) . . ?
C19 C18 C17 121.3(3) . . ?
C18 C19 C14 119.1(3) . . ?
O91 S91 O92 112.2(18) . . ?
O91 S91 C91 122(2) . . ?
O92 S91 C91 116(2) . . ?
O91 S91 C94 108(2) . . ?
O92 S91 C94 98(2) . . ?
C91 S91 C94 95(3) . . ?
C99 C94 C95 121(2) . . ?
C99 C94 S91 119(2) . . ?
C95 C94 S91 118(2) . . ?
C96 C95 C94 119(2) . . ?
C95 C96 C97 120(3) . . ?
C98 C97 C96 119(2) . . ?
C98 C97 C90 120(3) . . ?
C96 C97 C90 121(3) . . ?
C99 C98 C97 121(3) . . ?
C98 C99 C94 119(2) . . ?
C22 C21 S21 118.2(2) . . ?
O22 S21 O21 119.00(15) . . ?
O22 S21 C34 108.43(16) . . ?
O21 S21 C34 107.99(16) . . ?
O22 S21 C21 109.90(15) . . ?
O21 S21 C21 105.82(16) . . ?
C34 S21 C21 104.78(16) . . ?
C23 C22 C21 113.2(3) . . ?
C23 C22 S22 107.2(2) . . ?
C21 C22 S22 108.1(2) . . ?
C27 S22 C22 104.01(16) . . ?
C24 C23 C22 112.9(3) . . ?
C25 C24 C23 112.8(3) . . ?
C26 C25 C24 114.2(3) . . ?
O24 C26 O23 123.7(3) . . ?
O24 C26 C25 123.0(3) . . ?
O23 C26 C25 113.4(3) . . ?
C32 C27 C28 119.1(3) . . ?
C32 C27 S22 125.1(3) . . ?
C28 C27 S22 115.8(3) . . ?
C29 C28 C27 120.3(3) . . ?
C28 C29 C30 121.1(3) . . ?
C31 C30 C29 117.6(3) . . ?
C31 C30 C33 121.6(3) . . ?
C29 C30 C33 120.8(3) . . ?
C30 C31 C32 121.8(3) . . ?
C27 C32 C31 120.1(3) . . ?
C39 C34 C35 121.0(3) . . ?
C39 C34 S21 120.0(3) . . ?
C35 C34 S21 119.0(3) . . ?
C36 C35 C34 118.4(3) . . ?
C35 C36 C37 121.7(4) . . ?
C38 C37 C36 118.3(3) . . ?
C38 C37 C40 121.0(3) . . ?
C36 C37 C40 120.8(4) . . ?
C39 C38 C37 121.2(3) . . ?
C34 C39 C38 119.3(3) . . ?

loop_
_geom_bond_atom_site_label_1
_geom_bond_atom_site_label_2
_geom_bond_distance
_geom_bond_site_symmetry_2
_geom_bond_publ_flag
C1 C2 1.541(5) . ?
C1 S1 1.789(4) . ?
C91 S91 1.53(3) . ?
C91 C2 1.541(5) . ?
C2 C3 1.529(5) . ?
C2 S2 1.828(4) . ?
S2 C7 1.780(4) . ?
C3 C4 1.520(5) . ?
O3 C6 1.224(4) . ?
C4 C5 1.520(5) . ?
O4 C6 1.324(4) . ?
C5 C6 1.492(5) . ?
C7 C12 1.385(5) . ?
C7 C8 1.392(5) . ?
C8 C9 1.390(6) . ?
C9 C10 1.392(6) . ?
C10 C11 1.387(5) . ?
C10 C13 1.521(5) . ?
C11 C12 1.388(5) . ?
S1 O2 1.442(3) . ?
S1 O1 1.443(3) . ?
S1 C14 1.761(4) . ?
C14 C19 1.394(5) . ?
C14 C15 1.395(5) . ?
C15 C16 1.372(5) . ?
C16 C17 1.401(5) . ?
C17 C18 1.395(5) . ?
C17 C20 1.503(5) . ?
C18 C19 1.379(5) . ?
S91 O91 1.466(19) . ?
S91 O92 1.504(19) . ?
S91 C94 1.779(19) . ?
C94 C99 1.390(19) . ?
C94 C95 1.399(19) . ?
C95 C96 1.37(2) . ?
C96 C97 1.399(19) . ?
C97 C98 1.392(19) . ?
C97 C90 1.504(19) . ?
C98 C99 1.38(2) . ?
C21 C22 1.534(5) . ?
C21 S21 1.786(4) . ?
S21 O22 1.443(3) . ?
S21 O21 1.444(3) . ?
S21 C34 1.765(4) . ?
C22 C23 1.531(5) . ?
C22 S22 1.829(4) . ?
S22 C27 1.773(3) . ?
C23 C24 1.529(5) . ?
O23 C26 1.320(4) . ?
C24 C25 1.524(5) . ?
O24 C26 1.224(4) . ?
C25 C26 1.499(5) . ?
C27 C32 1.384(5) . ?
C27 C28 1.394(5) . ?
C28 C29 1.387(5) . ?
C29 C30 1.398(5) . ?
C30 C31 1.385(5) . ?
C30 C33 1.506(5) . ?
C31 C32 1.390(5) . ?
C34 C39 1.382(5) . ?
C34 C35 1.402(5) . ?
C35 C36 1.380(5) . ?
C36 C37 1.399(5) . ?
C37 C38 1.388(5) . ?
C37 C40 1.504(5) . ?
C38 C39 1.386(5) . ?
